data_7012983
loop_
_publ_author_name
'Bazzicalupi, Carla'
'Bencini, Andrea'
'Berni, Emanuela'
'Bianchi, Antonio'
'Fornasari, Patrizia'
'Giorgi, Claudia'
'Marinelli, Cristian'
'Valtancoli, Barbara'

_publ_section_title
;
 Protonated macrocyclic Zn(ii) complexes as polyfunctional receptors
 for ATPElectronic supplementary information (ESI) available:
 Protonation constants of ligands L1?L4, formation constants of the ATP
 complexes with ligands L1?L4 and the crystal packing of
 [ZnHL4Br]Br(ClO4). See http://www.rsc.org/suppdata/dt/b3/b303264g/
;
_journal_issue 12
_journal_name_full 'Dalton Transactions'
_journal_page_first 2564
_journal_paper_doi 10.1039/b303264g
_journal_year 2003
_chemical_formula_moiety
;
(C23 H33 N6 Zn Br 2+), (Br 1-), (Cl O4 1-)
;
_chemical_formula_sum 'C23 H33 Br2 Cl N6 O4 Zn'
_chemical_formula_weight 718.19
_space_group_IT_number 14
_symmetry_cell_setting monoclinic
_symmetry_space_group_name_Hall '-P 2ybc'
_symmetry_space_group_name_H-M 'P 1 21/c 1'
_atom_sites_solution_hydrogens geom
_atom_sites_solution_primary direct
_atom_sites_solution_secondary difmap
_audit_creation_method SHELXL-97
_cell_angle_alpha 90.00
_cell_angle_beta 91.73(3)
_cell_angle_gamma 90.00
_cell_formula_units_Z 4
_cell_length_a 7.351(2)
_cell_length_b 17.809(6)
_cell_length_c 21.469(5)
_cell_measurement_reflns_used 25
_cell_measurement_temperature 298
_cell_measurement_theta_max 20
_cell_measurement_theta_min 10
_cell_volume 2809.3(14)
_computing_cell_refinement 'XSCANS BRUKER'
_computing_data_collection 'XSCANS BRUKER'
_computing_data_reduction 'XSCANS BRUKER'
_computing_molecular_graphics 'ORTEP3 Ver. 1.01\b (Farrugia, 1997)'
_computing_publication_material 'PARST93 (Nardelli, 1993)'
_computing_structure_refinement 'SHELXL-97 (Sheldrick, 1997)'
_computing_structure_solution 'SIR97(Altomare, 1999)'
_diffrn_ambient_temperature 298
_diffrn_measured_fraction_theta_full 0.810
_diffrn_measured_fraction_theta_max 0.810
_diffrn_measurement_device_type 'siemens P4'
_diffrn_measurement_method \q/2\q
_diffrn_radiation_monochromator graphite
_diffrn_radiation_source 'fine-focus sealed tube'
_diffrn_radiation_type CuK\a
_diffrn_radiation_wavelength 1.54180
_diffrn_reflns_av_R_equivalents 0.0258
_diffrn_reflns_av_sigmaI/netI 0.0300
_diffrn_reflns_limit_h_max 7
_diffrn_reflns_limit_h_min -1
_diffrn_reflns_limit_k_max 19
_diffrn_reflns_limit_k_min -1
_diffrn_reflns_limit_l_max 24
_diffrn_reflns_limit_l_min -24
_diffrn_reflns_number 4778
_diffrn_reflns_theta_full 60.01
_diffrn_reflns_theta_max 60.01
_diffrn_reflns_theta_min 3.22
_diffrn_standards_interval_count 200
_diffrn_standards_number 3
_exptl_absorpt_coefficient_mu 5.763
_exptl_absorpt_correction_T_max 0.28
_exptl_absorpt_correction_T_min 0.56
_exptl_absorpt_correction_type empirical
_exptl_crystal_colour colourless
_exptl_crystal_density_diffrn 1.698
_exptl_crystal_density_method 'not measured'
_exptl_crystal_description prismatic
_exptl_crystal_F_000 1448
_exptl_crystal_size_max 0.3
_exptl_crystal_size_mid 0.2
_exptl_crystal_size_min 0.1
_refine_diff_density_max 0.907
_refine_diff_density_min -1.581
_refine_diff_density_rms 0.134
_refine_ls_extinction_method none
_refine_ls_goodness_of_fit_ref 1.076
_refine_ls_hydrogen_treatment none
_refine_ls_matrix_type full
_refine_ls_number_parameters 354
_refine_ls_number_reflns 3380
_refine_ls_number_restraints 0
_refine_ls_restrained_S_all 1.076
_refine_ls_R_factor_all 0.0621
_refine_ls_R_factor_gt 0.0599
_refine_ls_shift/su_max 0.014
_refine_ls_shift/su_mean 0.001
_refine_ls_structure_factor_coef Fsqd
_refine_ls_weighting_details 'calc w==1/[\s^2^(Fo^2^)+(0.1091P)^2^+7.6138P] where P==(Fo^2^+2Fc^2^)/3'
_refine_ls_weighting_scheme calc
_refine_ls_wR_factor_gt 0.1664
_refine_ls_wR_factor_ref 0.1688
_reflns_number_gt 3145
_reflns_number_total 3380
_reflns_threshold_expression >2sigma(I)
_cod_data_source_file b303264g.txt
_cod_data_source_block '[ZnHL4Br]Br(ClO4)'
_cod_original_sg_symbol_H-M P21/c
_cod_database_code 7012983

loop_
_symmetry_equiv_pos_as_xyz
'x, y, z'
'-x, y+1/2, -z+1/2'
'-x, -y, -z'
'x, -y-1/2, z-1/2'

loop_
_atom_site_label
_atom_site_type_symbol
_atom_site_fract_x
_atom_site_fract_y
_atom_site_fract_z
_atom_site_U_iso_or_equiv
_atom_site_adp_type
_atom_site_occupancy
_atom_site_symmetry_multiplicity
_atom_site_calc_flag
_atom_site_refinement_flags
_atom_site_disorder_assembly
_atom_site_disorder_group
Zn Zn 0.62893(13) 0.22885(4) 0.06495(3) 0.0352(3) Uani 1 1 d . . .
Br2 Br 0.67992(12) 0.40261(4) -0.08733(3) 0.0502(3) Uani 1 1 d . . .
Br1 Br 0.90044(13) 0.20616(5) 0.01267(5) 0.0683(3) Uani 1 1 d . . .
Cl1 Cl 0.9260(3) 0.60633(11) -0.24536(7) 0.0571(5) Uani 1 1 d . . .
O11 O 1.0249(9) 0.6500(3) -0.2887(3) 0.0759(18) Uani 1 1 d . . .
O12 O 0.7501(11) 0.5931(4) -0.2685(3) 0.090(2) Uani 1 1 d . . .
O13 O 0.9067(13) 0.6496(8) -0.1904(4) 0.181(6) Uani 1 1 d . . .
O14 O 1.0198(16) 0.5433(7) -0.2344(6) 0.198(7) Uani 1 1 d . . .
N1 N 0.4353(7) 0.1431(2) 0.01063(19) 0.0283(11) Uani 1 1 d . . .
C1 C 0.3832(9) 0.1361(3) -0.0490(3) 0.0329(14) Uani 1 1 d . . .
C2 C 0.2804(10) 0.0742(3) -0.0710(3) 0.0429(17) Uani 1 1 d . . .
H2A H 0.2484 0.0707 -0.1131 0.051 Uiso 1 1 calc R . .
C3 C 0.2276(10) 0.0196(3) -0.0308(3) 0.0436(17) Uani 1 1 d . . .
H3A H 0.1583 -0.0209 -0.0453 0.052 Uiso 1 1 calc R . .
C4 C 0.2790(9) 0.0251(3) 0.0325(3) 0.0376(15) Uani 1 1 d . . .
C5 C 0.3829(9) 0.0877(3) 0.0505(3) 0.0299(14) Uani 1 1 d . . .
C6 C 0.4496(10) 0.0925(3) 0.1143(3) 0.0346(15) Uani 1 1 d . . .
C7 C 0.2913(12) -0.0240(4) 0.1373(4) 0.057(2) Uani 1 1 d . . .
H7 H 0.2564 -0.0601 0.1659 0.068 Uiso 1 1 calc R . .
C8 C 0.2330(11) -0.0297(3) 0.0777(4) 0.0503(19) Uani 1 1 d . . .
H8 H 0.1609 -0.0703 0.0656 0.060 Uiso 1 1 calc R . .
N2 N 0.5635(8) 0.1498(3) 0.1297(2) 0.0370(13) Uani 1 1 d . . .
C9 C 0.4046(11) 0.0359(3) 0.1575(3) 0.0453(19) Uani 1 1 d . . .
C10 C 0.4857(13) 0.0426(4) 0.2180(3) 0.058(2) Uani 1 1 d . . .
H10 H 0.4583 0.0073 0.2483 0.069 Uiso 1 1 calc R . .
C11 C 0.6013(14) 0.0989(4) 0.2327(3) 0.064(3) Uani 1 1 d . . .
H11 H 0.6544 0.1022 0.2724 0.077 Uiso 1 1 calc R . .
C12 C 0.6416(12) 0.1534(4) 0.1864(3) 0.053(2) Uani 1 1 d . . .
C13 C 0.7763(12) 0.2159(4) 0.1969(3) 0.056(2) Uani 1 1 d . . .
H13A H 0.7754 0.2316 0.2402 0.068 Uiso 1 1 calc R . .
H13B H 0.8977 0.1980 0.1883 0.068 Uiso 1 1 calc R . .
N3 N 0.7316(10) 0.2798(3) 0.1566(2) 0.0467(15) Uani 1 1 d . . .
H2 H 0.829(9) 0.310(3) 0.149(3) 0.021(15) Uiso 1 1 d . . .
C14 C 0.5816(11) 0.3246(4) 0.1805(3) 0.0448(17) Uani 1 1 d . . .
H14A H 0.6080 0.3365 0.2239 0.054 Uiso 1 1 calc R . .
H14B H 0.4713 0.2947 0.1786 0.054 Uiso 1 1 calc R . .
C15 C 0.5480(11) 0.3969(3) 0.1450(3) 0.0431(17) Uani 1 1 d . . .
H15A H 0.6287 0.4351 0.1623 0.052 Uiso 1 1 calc R . .
H15B H 0.4242 0.4130 0.1518 0.052 Uiso 1 1 calc R . .
C16 C 0.5757(10) 0.3926(3) 0.0743(3) 0.0357(15) Uani 1 1 d . . .
H16A H 0.5280 0.4380 0.0550 0.043 Uiso 1 1 calc R . .
H16B H 0.7051 0.3906 0.0669 0.043 Uiso 1 1 calc R . .
N4 N 0.4857(8) 0.3263(3) 0.0439(2) 0.0328(13) Uani 1 1 d . . .
H1 H 0.504(8) 0.333(3) 0.014(2) 0.004(14) Uiso 1 1 d . . .
C17 C 0.2880(10) 0.3208(3) 0.0514(3) 0.0368(15) Uani 1 1 d . . .
H17A H 0.2669 0.3057 0.0940 0.044 Uiso 1 1 calc R . .
H17B H 0.2423 0.2808 0.0245 0.044 Uiso 1 1 calc R . .
C18 C 0.1750(11) 0.3910(3) 0.0376(3) 0.0437(17) Uani 1 1 d . . .
H18A H 0.0481 0.3791 0.0438 0.052 Uiso 1 1 calc R . .
H18B H 0.2101 0.4293 0.0678 0.052 Uiso 1 1 calc R . .
C19 C 0.1913(11) 0.4242(3) -0.0275(3) 0.0436(17) Uani 1 1 d . . .
H19A H 0.1246 0.4711 -0.0298 0.052 Uiso 1 1 calc R . .
H19B H 0.3182 0.4350 -0.0348 0.052 Uiso 1 1 calc R . .
N5 N 0.1203(10) 0.3729(3) -0.0768(2) 0.0421(14) Uani 1 1 d . . .
H3 H -0.015(11) 0.370(3) -0.077(3) 0.031(17) Uiso 1 1 d . . .
H4 H 0.171(9) 0.328(4) -0.074(3) 0.025(15) Uiso 1 1 d . . .
C20 C 0.1547(12) 0.4006(4) -0.1418(3) 0.051(2) Uani 1 1 d . . .
H20A H 0.0612 0.4365 -0.1543 0.061 Uiso 1 1 calc R . .
H20B H 0.2714 0.4260 -0.1422 0.061 Uiso 1 1 calc R . .
C21 C 0.1541(11) 0.3367(4) -0.1871(3) 0.0505(19) Uani 1 1 d . . .
H21A H 0.1644 0.3564 -0.2290 0.061 Uiso 1 1 calc R . .
H21B H 0.0391 0.3102 -0.1852 0.061 Uiso 1 1 calc R . .
C22 C 0.3090(12) 0.2818(4) -0.1737(3) 0.050(2) Uani 1 1 d . . .
H22A H 0.3168 0.2465 -0.2079 0.060 Uiso 1 1 calc R . .
H22B H 0.4231 0.3091 -0.1703 0.060 Uiso 1 1 calc R . .
N6 N 0.2795(10) 0.2404(3) -0.1151(3) 0.0387(15) Uani 1 1 d . . .
H5 H 0.204(10) 0.222(3) -0.122(3) 0.015(19) Uiso 1 1 d . . .
C23 C 0.4391(11) 0.1952(3) -0.0952(3) 0.0412(17) Uani 1 1 d . . .
H23A H 0.5311 0.2276 -0.0761 0.049 Uiso 1 1 calc R . .
H23B H 0.4909 0.1713 -0.1312 0.049 Uiso 1 1 calc R . .

loop_
_atom_site_aniso_label
_atom_site_aniso_U_11
_atom_site_aniso_U_22
_atom_site_aniso_U_33
_atom_site_aniso_U_23
_atom_site_aniso_U_13
_atom_site_aniso_U_12
Zn 0.0394(7) 0.0344(4) 0.0317(4) -0.0014(3) -0.0015(4) -0.0009(3)
Br2 0.0514(7) 0.0588(5) 0.0406(4) 0.0023(3) 0.0016(4) -0.0005(3)
Br1 0.0509(7) 0.0642(5) 0.0905(6) -0.0248(4) 0.0151(5) -0.0108(4)
Cl1 0.0547(16) 0.0808(12) 0.0356(8) -0.0012(7) -0.0012(9) -0.0085(9)
O11 0.083(5) 0.063(3) 0.083(4) -0.003(3) 0.031(4) -0.005(3)
O12 0.090(6) 0.121(5) 0.059(3) -0.002(3) -0.006(4) -0.035(4)
O13 0.099(8) 0.360(16) 0.085(5) -0.121(8) 0.042(5) -0.109(9)
O14 0.163(11) 0.216(11) 0.219(12) 0.171(10) 0.082(9) 0.101(9)
N1 0.032(4) 0.029(2) 0.024(2) -0.0007(17) 0.000(2) -0.0039(19)
C1 0.036(5) 0.034(3) 0.029(3) -0.001(2) -0.003(3) 0.003(2)
C2 0.054(6) 0.039(3) 0.035(3) -0.009(2) -0.010(3) 0.002(3)
C3 0.039(5) 0.033(3) 0.059(4) -0.006(3) -0.008(4) -0.003(3)
C4 0.028(4) 0.031(3) 0.054(3) -0.005(2) 0.007(3) 0.003(2)
C5 0.026(4) 0.030(3) 0.034(3) 0.002(2) 0.003(3) 0.003(2)
C6 0.041(5) 0.032(3) 0.031(3) 0.002(2) 0.007(3) 0.006(3)
C7 0.071(6) 0.036(3) 0.066(5) 0.016(3) 0.028(4) 0.005(3)
C8 0.043(5) 0.033(3) 0.076(5) 0.011(3) 0.012(4) -0.003(3)
N2 0.049(4) 0.037(3) 0.024(2) -0.0009(18) -0.006(2) 0.004(2)
C9 0.058(6) 0.039(3) 0.040(3) 0.010(3) 0.018(3) 0.011(3)
C10 0.083(7) 0.053(4) 0.038(3) 0.018(3) 0.007(4) 0.022(4)
C11 0.110(8) 0.051(4) 0.029(3) 0.008(3) -0.005(4) 0.027(4)
C12 0.075(7) 0.049(4) 0.034(3) -0.002(3) -0.010(4) 0.015(3)
C13 0.060(7) 0.066(4) 0.041(3) -0.006(3) -0.029(4) 0.003(4)
N3 0.049(5) 0.051(3) 0.039(3) -0.005(2) -0.015(3) -0.006(3)
C14 0.049(5) 0.056(4) 0.029(3) -0.007(3) -0.004(3) -0.003(3)
C15 0.049(6) 0.040(3) 0.040(3) -0.012(2) 0.000(3) -0.004(3)
C16 0.034(5) 0.040(3) 0.033(3) -0.007(2) -0.002(3) -0.012(3)
N4 0.042(4) 0.036(3) 0.021(2) -0.002(2) 0.002(2) -0.005(2)
C17 0.039(5) 0.037(3) 0.035(3) -0.001(2) -0.003(3) -0.004(3)
C18 0.038(5) 0.046(3) 0.048(3) -0.008(3) -0.004(3) 0.003(3)
C19 0.041(5) 0.034(3) 0.055(4) -0.003(3) -0.005(3) 0.001(3)
N5 0.048(5) 0.038(3) 0.040(3) 0.004(2) -0.001(3) 0.000(3)
C20 0.064(6) 0.045(4) 0.044(3) 0.019(3) -0.009(4) 0.000(3)
C21 0.059(6) 0.060(4) 0.032(3) 0.014(3) -0.013(3) -0.011(3)
C22 0.076(7) 0.048(3) 0.026(3) 0.005(2) 0.004(3) -0.005(3)
N6 0.043(5) 0.037(3) 0.035(3) 0.003(2) -0.007(3) -0.007(3)
C23 0.055(5) 0.041(3) 0.027(3) 0.001(2) -0.001(3) -0.003(3)

loop_
_atom_type_symbol
_atom_type_description
_atom_type_scat_dispersion_real
_atom_type_scat_dispersion_imag
_atom_type_scat_source
C C 0.0181 0.0091 'International Tables Vol C Tables 4.2.6.8 and 6.1.1.4'
H H 0.0000 0.0000 'International Tables Vol C Tables 4.2.6.8 and 6.1.1.4'
N N 0.0311 0.0180 'International Tables Vol C Tables 4.2.6.8 and 6.1.1.4'
Zn Zn -1.5491 0.6778 'International Tables Vol C Tables 4.2.6.8 and 6.1.1.4'
Br Br -0.6763 1.2805 'International Tables Vol C Tables 4.2.6.8 and 6.1.1.4'
Cl Cl 0.3639 0.7018 'International Tables Vol C Tables 4.2.6.8 and 6.1.1.4'
O O 0.0492 0.0322 'International Tables Vol C Tables 4.2.6.8 and 6.1.1.4'

loop_
_geom_angle_atom_site_label_1
_geom_angle_atom_site_label_2
_geom_angle_atom_site_label_3
_geom_angle
_geom_angle_site_symmetry_1
_geom_angle_site_symmetry_3
_geom_angle_publ_flag
N2 Zn N4 126.6(2) . . ?
N2 Zn N3 76.4(2) . . ?
N4 Zn N3 90.5(2) . . ?
N2 Zn Br1 115.20(16) . . ?
N4 Zn Br1 118.17(16) . . ?
N3 Zn Br1 102.54(19) . . ?
N2 Zn N1 74.98(17) . . ?
N4 Zn N1 97.96(19) . . ?
N3 Zn N1 149.4(2) . . ?
Br1 Zn N1 99.21(12) . . ?
O14 Cl1 O12 113.0(8) . . ?
O14 Cl1 O13 112.0(9) . . ?
O12 Cl1 O13 105.9(5) . . ?
O14 Cl1 O11 107.6(5) . . ?
O12 Cl1 O11 110.2(4) . . ?
O13 Cl1 O11 108.1(5) . . ?
C1 N1 C5 117.1(5) . . ?
C1 N1 Zn 133.2(4) . . ?
C5 N1 Zn 109.4(3) . . ?
N1 C1 C2 122.1(5) . . ?
N1 C1 C23 119.3(5) . . ?
C2 C1 C23 118.6(5) . . ?
C3 C2 C1 120.4(6) . . ?
C2 C3 C4 119.2(6) . . ?
C5 C4 C3 116.9(6) . . ?
C5 C4 C8 119.7(6) . . ?
C3 C4 C8 123.4(6) . . ?
N1 C5 C4 124.2(5) . . ?
N1 C5 C6 117.2(5) . . ?
C4 C5 C6 118.5(5) . . ?
N2 C6 C9 122.2(6) . . ?
N2 C6 C5 117.8(5) . . ?
C9 C6 C5 119.9(6) . . ?
C8 C7 C9 121.1(6) . . ?
C7 C8 C4 121.6(7) . . ?
C12 N2 C6 120.4(5) . . ?
C12 N2 Zn 119.0(5) . . ?
C6 N2 Zn 120.6(4) . . ?
C7 C9 C6 119.0(6) . . ?
C7 C9 C10 124.9(6) . . ?
C6 C9 C10 116.1(7) . . ?
C11 C10 C9 121.4(6) . . ?
C10 C11 C12 119.2(7) . . ?
N2 C12 C11 120.7(7) . . ?
N2 C12 C13 115.9(6) . . ?
C11 C12 C13 123.3(7) . . ?
N3 C13 C12 110.7(6) . . ?
C13 N3 C14 112.1(6) . . ?
C13 N3 Zn 105.3(4) . . ?
C14 N3 Zn 106.6(4) . . ?
N3 C14 C15 113.6(6) . . ?
C14 C15 C16 115.5(5) . . ?
N4 C16 C15 113.6(5) . . ?
C17 N4 C16 115.4(5) . . ?
C17 N4 Zn 114.7(4) . . ?
C16 N4 Zn 110.5(4) . . ?
N4 C17 C18 117.3(5) . . ?
C19 C18 C17 116.0(6) . . ?
N5 C19 C18 112.4(5) . . ?
C19 N5 C20 113.2(5) . . ?
C21 C20 N5 110.8(5) . . ?
C20 C21 C22 112.2(6) . . ?
N6 C22 C21 110.7(6) . . ?
C23 N6 C22 112.5(6) . . ?
N6 C23 C1 109.9(6) . . ?

loop_
_geom_bond_atom_site_label_1
_geom_bond_atom_site_label_2
_geom_bond_distance
_geom_bond_site_symmetry_2
_geom_bond_publ_flag
Zn N2 2.047(5) . ?
Zn N4 2.072(5) . ?
Zn N3 2.276(5) . ?
Zn Br1 2.3541(14) . ?
Zn N1 2.370(5) . ?
Cl1 O14 1.334(9) . ?
Cl1 O12 1.391(8) . ?
Cl1 O13 1.421(8) . ?
Cl1 O11 1.429(6) . ?
N1 C1 1.332(7) . ?
N1 C5 1.369(7) . ?
C1 C2 1.409(9) . ?
C1 C23 1.512(8) . ?
C2 C3 1.365(9) . ?
C3 C4 1.403(9) . ?
C4 C5 1.400(8) . ?
C4 C8 1.423(9) . ?
C5 C6 1.444(8) . ?
C6 N2 1.354(8) . ?
C6 C9 1.415(8) . ?
C7 C8 1.342(11) . ?
C7 C9 1.413(11) . ?
N2 C12 1.331(8) . ?
C9 C10 1.419(10) . ?
C10 C11 1.346(12) . ?
C11 C12 1.426(10) . ?
C12 C13 1.503(11) . ?
C13 N3 1.461(9) . ?
N3 C14 1.466(10) . ?
C14 C15 1.512(9) . ?
C15 C16 1.538(8) . ?
C16 N4 1.494(7) . ?
N4 C17 1.471(9) . ?
C17 C18 1.526(9) . ?
C18 C19 1.525(9) . ?
C19 N5 1.481(8) . ?
N5 C20 1.509(8) . ?
C20 C21 1.497(10) . ?
C21 C22 1.521(11) . ?
C22 N6 1.480(8) . ?
N6 C23 1.475(10) . ?
